data_7719654
loop_
_publ_author_name
'Burke, Kirralee J.'
'Duffin, Rebekah N.'
'Andrews, Philip C.'

_publ_section_title
;
 Homoleptic gallium(III) and indium(III) <i>tris</i>(flavonolate)
 complexes: influence of the metal ion on antibacterial activity and
 mammalian cell viability.
;
_journal_issue 43
_journal_name_full 'Dalton transactions (Cambridge, England : 2003)'
_journal_page_first 16201
_journal_page_last 16218
_journal_paper_doi 10.1039/d5dt02012c
_journal_volume 54
_journal_year 2025
_chemical_formula_moiety 'C54 H45 Ga O18, 3(C H2 Cl2), 0.5[C6H14]'
_chemical_formula_sum 'C60 H59 Cl6 Ga O18'
_chemical_formula_weight 1350.54
_space_group_crystal_system trigonal
_space_group_IT_number 148
_space_group_name_Hall '-R 3'
_space_group_name_H-M_alt 'R -3 :H'
_atom_sites_solution_hydrogens mixed
_atom_sites_solution_primary dual
_audit_creation_date 2025-03-17
_audit_creation_method
;
Olex2 1.5
(compiled 2025.03.04 svn.red2d20d0 for OlexSys, GUI svn.r7188)
;
_audit_update_record
;
2025-04-03 deposited with the CCDC.	2025-10-07 downloaded from the CCDC.
;
_cell_angle_alpha 90
_cell_angle_beta 90
_cell_angle_gamma 120
_cell_formula_units_Z 6
_cell_length_a 15.8812(2)
_cell_length_b 15.8812(2)
_cell_length_c 39.7275(5)
_cell_measurement_reflns_used 12977
_cell_measurement_temperature 127.99(10)
_cell_measurement_theta_max 78.3040
_cell_measurement_theta_min 3.8920
_cell_volume 8677.38(19)
_computing_cell_refinement 'CrysAlisPro 1.171.43.95a (Rigaku OD, 2023)'
_computing_data_collection 'CrysAlisPro 1.171.43.95a (Rigaku OD, 2023)'
_computing_data_reduction 'CrysAlisPro 1.171.43.95a (Rigaku OD, 2023)'
_computing_molecular_graphics 'Olex2 1.5 (Dolomanov et al., 2009)'
_computing_publication_material 'Olex2 1.5 (Dolomanov et al., 2009)'
_computing_structure_refinement 'SHELXL 2018/3 (Sheldrick, 2015)'
_computing_structure_solution 'SHELXT 2018/2 (Sheldrick, 2018)'
_diffrn_ambient_environment N~2~
_diffrn_ambient_temperature 127.99(10)
_diffrn_detector 'Hybrid Pixel Array Detector'
_diffrn_detector_area_resol_mean 10.0000
_diffrn_detector_type HyPix
_diffrn_measured_fraction_theta_full 0.998
_diffrn_measured_fraction_theta_max 0.975
_diffrn_measurement_details
;
List of Runs (angles in degrees, time in seconds):

  # Type    Start    End  Width  t~exp~   \w     \q     \k     \f   Frames
#--------------------------------------------------------------------------
  1  \w     20.00  83.00   0.50    1.50    --   50.44-107.00   3.00  126
  2  \w   -161.00 -71.00   0.50    3.00    --  -90.00 -76.00 102.00  180
  3  \w   -109.00 -18.00   0.50    3.00    --  -90.00  76.00-130.00  182
  4  \w     41.00  90.00   0.50    3.00    --  111.50 -54.00-125.00   98
  5  \w    -99.00 -44.00   0.50    1.50    --  -50.44   0.00  90.00  110
  6  \w      2.00  57.00   0.50    1.50    --   50.44   0.00-120.00  110
  7  \w     40.00  66.00   0.50    3.00    --  111.50 -30.00 -30.00   52
  8  \w     41.00 106.00   0.50    3.00    --  111.50 -94.00-150.00  130
  9  \w     41.00  76.00   0.50    3.00    --  111.50 -45.00-120.00   70
 10  \w     41.00  76.00   0.50    3.00    --  111.50 -45.00 120.00   70
 11  \w     63.00 118.00   0.50    3.00    --  111.50   0.00 -30.00  110
 12  \w     41.00  76.00   0.50    3.00    --  111.50 -45.00  90.00   70
 13  \w     41.00  76.00   0.50    3.00    --  111.50 -45.00 -90.00   70
 14  \w     41.00 106.00   0.50    3.00    --  111.50 -94.00 120.00  130
 15  \w    108.00 178.00   0.50    3.00    --  111.50  30.00  90.00  140
 16  \w    108.00 178.00   0.50    3.00    --  111.50  30.00  90.00  140
 17  \w     40.00  66.00   0.50    3.00    --  111.50 -30.00   0.00   52
 18  \w   -122.00 -97.00   0.50    1.50    --  -50.44 -77.00   0.00   50
;
_diffrn_measurement_device 'four-circle diffractometer'
_diffrn_measurement_device_type 'XtaLAB Synergy, Dualflex, HyPix'
_diffrn_measurement_method '\w scans'
_diffrn_orient_matrix_type 'CrysAlisPro convention (1999,Acta A55,543-557)'
_diffrn_orient_matrix_UB_11 -0.0023665000
_diffrn_orient_matrix_UB_12 0.0884215000
_diffrn_orient_matrix_UB_13 0.0148703000
_diffrn_orient_matrix_UB_21 0.0914457000
_diffrn_orient_matrix_UB_22 0.0686322000
_diffrn_orient_matrix_UB_23 -0.0204201000
_diffrn_orient_matrix_UB_31 -0.0645685000
_diffrn_orient_matrix_UB_32 -0.0029748000
_diffrn_orient_matrix_UB_33 -0.0294330000
_diffrn_radiation_monochromator mirror
_diffrn_radiation_probe x-ray
_diffrn_radiation_type 'Cu K\a'
_diffrn_radiation_wavelength 1.54184
_diffrn_reflns_av_R_equivalents 0.0280
_diffrn_reflns_av_unetI/netI 0.0199
_diffrn_reflns_Laue_measured_fraction_full 0.998
_diffrn_reflns_Laue_measured_fraction_max 0.975
_diffrn_reflns_limit_h_max 15
_diffrn_reflns_limit_h_min -20
_diffrn_reflns_limit_k_max 20
_diffrn_reflns_limit_k_min -16
_diffrn_reflns_limit_l_max 48
_diffrn_reflns_limit_l_min -50
_diffrn_reflns_number 20739
_diffrn_reflns_point_group_measured_fraction_full 0.998
_diffrn_reflns_point_group_measured_fraction_max 0.975
_diffrn_reflns_theta_full 67.684
_diffrn_reflns_theta_max 80.169
_diffrn_reflns_theta_min 3.909
_diffrn_source 'micro-focus sealed X-ray tube'
_diffrn_source_type 'PhotonJet (Cu) X-ray Source'
_exptl_absorpt_coefficient_mu 3.840
_exptl_absorpt_correction_T_max 1.00000
_exptl_absorpt_correction_T_min 0.81980
_exptl_absorpt_correction_type multi-scan
_exptl_absorpt_process_details
;
CrysAlisPro 1.171.43.95a (Rigaku Oxford Diffraction, 2023)
Empirical absorption correction using spherical harmonics,
implemented in SCALE3 ABSPACK scaling algorithm.
;
_exptl_crystal_colour 'clear yellowish yellow'
_exptl_crystal_colour_lustre clear
_exptl_crystal_colour_modifier yellowish
_exptl_crystal_colour_primary yellow
_exptl_crystal_density_diffrn 1.548
_exptl_crystal_description rhombohedral
_exptl_crystal_F_000 4164
_exptl_crystal_size_max 0.16
_exptl_crystal_size_mid 0.1
_exptl_crystal_size_min 0.06
_refine_diff_density_max 0.551
_refine_diff_density_min -1.002
_refine_diff_density_rms 0.070
_refine_ls_extinction_method none
_refine_ls_goodness_of_fit_ref 1.042
_refine_ls_hydrogen_treatment mixed
_refine_ls_matrix_type full
_refine_ls_number_parameters 283
_refine_ls_number_reflns 4128
_refine_ls_number_restraints 16
_refine_ls_restrained_S_all 1.053
_refine_ls_R_factor_all 0.0556
_refine_ls_R_factor_gt 0.0523
_refine_ls_shift/su_max 0.001
_refine_ls_shift/su_mean 0.000
_refine_ls_structure_factor_coef Fsqd
_refine_ls_weighting_details 'w=1/[\s^2^(Fo^2^)+(0.0955P)^2^+21.8481P] where P=(Fo^2^+2Fc^2^)/3'
_refine_ls_weighting_scheme calc
_refine_ls_wR_factor_gt 0.1549
_refine_ls_wR_factor_ref 0.1590
_reflns_Friedel_coverage 0.000
_reflns_number_gt 3777
_reflns_number_total 4128
_reflns_threshold_expression 'I > 2\s(I)'
_cod_data_source_file d5dt02012c2.cif
_cod_data_source_block kb_g6-dcmhex_auto
_cod_depositor_comments 'Adding full bibliography for 7719654--7719657.cif.'
_cod_original_cell_volume 8677.4(2)
_cod_original_sg_symbol_H-M 'R -3'
_cod_database_code 7719654
_shelx_shelxl_version_number 2018/3
_shelx_space_group_comment
;
The symmetry employed for this shelxl refinement is uniquely defined
by the following loop, which should always be used as a source of
symmetry information in preference to the above space-group names.
They are only intended as comments.
;
_shelx_estimated_absorpt_t_max 0.802
_shelx_estimated_absorpt_t_min 0.579
_olex2_refinement_description
;
1. Others
 Fixed Sof: Cl4(0.75) Cl2(0.5) Cl23(0.5) Cl1(0.25)
 Fixed U13: Ga1(0)
 Fixed U23: Ga1(0)
 Fixed Uiso: H11(0.044) H16A(0.066) H16B(0.066) H4(0.052) H15(0.049) H7(0.062)
 H6(0.071) H5(0.064) H18A(0.1) H18B(0.1) H18C(0.1) H17A(0.086) H17B(0.086)
 H17C(0.086) H20(0.103) H20A(0.103)
 Fixed X: Ga1(0.333333) H11(0.186843) H4(0.434593) H15(0.191182) H7(0.327181)
 H6(0.420542) H5(0.475641) H18A(0.122738) H18B(0.118709) H18C(0.211426) H17A(-
 0.071947) H17B(-0.083698) H17C(-0.080957)
 Fixed Y: Ga1(0.666667) H11(0.248566) H4(0.481835) H15(0.50652) H7(0.217685)
 H6(0.230403) H5(0.362904) H18A(0.621802) H18B(0.582848) H18C(0.611397)
 H17A(0.313886) H17B(0.264398) H17C(0.209155)
 Fixed Z: H11(0.404505) H4(0.263179) H15(0.400245) H7(0.337541) H6(0.290408)
 H5(0.253973) H18A(0.458976) H18B(0.421523) H18C(0.444798) H17A(0.472402)
 H17B(0.508487) H17C(0.475177)
;
_smtbx_masks_special_details
;
A solvent mask was calculated and 132 electrons were 
found in a volume of 411\%A^3^ in 1 void per unit cell. 
This is consistent with the presence of 
0.167[C6H14] per formula unit 
which account for 130 electrons 
per unit cell.
;
_smtbx_masks_void_probe_radius 1.2
_smtbx_masks_void_truncation_radius 1.2
_olex2_submission_special_instructions 'No special instructions were received'
_oxdiff_exptl_absorpt_empirical_details
;
Empirical correction (ABSPACK) includes:
- Absorption correction using spherical harmonics
- Frame scaling
;
_oxdiff_exptl_absorpt_empirical_full_max 1.282
_oxdiff_exptl_absorpt_empirical_full_min 0.890

loop_
_space_group_symop_operation_xyz
'x, y, z'
'-y, x-y, z'
'-x+y, -x, z'
'x+2/3, y+1/3, z+1/3'
'-y+2/3, x-y+1/3, z+1/3'
'-x+y+2/3, -x+1/3, z+1/3'
'x+1/3, y+2/3, z+2/3'
'-y+1/3, x-y+2/3, z+2/3'
'-x+y+1/3, -x+2/3, z+2/3'
'-x, -y, -z'
'y, -x+y, -z'
'x-y, x, -z'
'-x+2/3, -y+1/3, -z+1/3'
'y+2/3, -x+y+1/3, -z+1/3'
'x-y+2/3, x+1/3, -z+1/3'
'-x+1/3, -y+2/3, -z+2/3'
'y+1/3, -x+y+2/3, -z+2/3'
'x-y+1/3, x+2/3, -z+2/3'

loop_
_atom_site_label
_atom_site_type_symbol
_atom_site_fract_x
_atom_site_fract_y
_atom_site_fract_z
_atom_site_U_iso_or_equiv
_atom_site_adp_type
_atom_site_occupancy
_atom_site_site_symmetry_order
_atom_site_calc_flag
_atom_site_refinement_flags_posn
_atom_site_refinement_flags_adp
_atom_site_refinement_flags_occupancy
_atom_site_disorder_assembly
_atom_site_disorder_group
Ga1 Ga 0.333333 0.666667 0.32468(2) 0.03103(17) Uani 1 3 d S T P . .
O2 O 0.35632(12) 0.57193(12) 0.29731(4) 0.0351(4) Uani 1 1 d . . . . .
O1 O 0.25553(12) 0.55232(12) 0.35171(4) 0.0360(4) Uani 1 1 d . . . . .
O3 O 0.27431(13) 0.33510(12) 0.35684(4) 0.0389(4) Uani 1 1 d . . . . .
O7 O 0.09095(14) 0.18907(13) 0.46239(5) 0.0432(4) Uani 1 1 d . . . . .
O5 O 0.04813(16) 0.31801(15) 0.48877(5) 0.0512(5) Uani 1 1 d . . . . .
O6 O 0.09558(18) 0.48574(15) 0.45697(5) 0.0550(5) Uani 1 1 d . . . . .
C11 C 0.17019(17) 0.29330(18) 0.41392(6) 0.0369(5) Uani 1 1 d . . . . .
H11 H 0.186843 0.248566 0.404505 0.044 Uiso 1 1 calc R U . . .
C9 C 0.25017(17) 0.40380(17) 0.36573(6) 0.0353(5) Uani 1 1 d . . . . .
C10 C 0.19690(17) 0.38097(17) 0.39752(6) 0.0361(5) Uani 1 1 d . . . . .
C19 C 0.27673(16) 0.48389(17) 0.34528(6) 0.0338(5) Uani 1 1 d . . . . .
C12 C 0.11915(18) 0.27188(18) 0.44404(6) 0.0381(5) Uani 1 1 d . . . . .
C2 C 0.33170(16) 0.49612(17) 0.31503(6) 0.0335(5) Uani 1 1 d . . . . .
C8 C 0.32650(18) 0.34480(18) 0.32875(6) 0.0381(5) Uani 1 1 d . . . . .
C16 C 0.1304(2) 0.1303(2) 0.45273(7) 0.0441(6) Uani 1 1 d . . . . .
H16A H 0.102(3) 0.097(3) 0.4315(11) 0.066 Uiso 1 1 d . U . . .
H16B H 0.114(3) 0.084(3) 0.4672(11) 0.066 Uiso 1 1 d . U . . .
C3 C 0.35713(17) 0.42390(18) 0.30687(6) 0.0365(5) Uani 1 1 d . . . . .
C4 C 0.4132(2) 0.4290(2) 0.27846(7) 0.0434(6) Uani 1 1 d . . . . .
H4 H 0.434593 0.481835 0.263179 0.052 Uiso 1 1 calc R U . . .
C15 C 0.17298(19) 0.44693(19) 0.41141(7) 0.0405(5) Uani 1 1 d . . . . .
H15 H 0.191182 0.506520 0.400245 0.049 Uiso 1 1 calc R U . . .
C13 C 0.0950(2) 0.3376(2) 0.45808(6) 0.0417(5) Uani 1 1 d . . . . .
C7 C 0.3492(2) 0.2716(2) 0.32273(7) 0.0515(7) Uani 1 1 d . . . . .
H7 H 0.327181 0.217685 0.337541 0.062 Uiso 1 1 calc R U . . .
C14 C 0.1224(2) 0.4251(2) 0.44168(7) 0.0433(6) Uani 1 1 d . . . . .
C6 C 0.4044(3) 0.2795(2) 0.29478(8) 0.0588(8) Uani 1 1 d . . . . .
H6 H 0.420542 0.230403 0.290408 0.071 Uiso 1 1 calc R U . . .
C5 C 0.4369(2) 0.3583(2) 0.27287(8) 0.0531(7) Uani 1 1 d . . . . .
H5 H 0.475641 0.362904 0.253973 0.064 Uiso 1 1 calc R U . . .
C18 C 0.1406(3) 0.5831(2) 0.44460(10) 0.0669(10) Uani 1 1 d . . . . .
H18A H 0.122738 0.621802 0.458976 0.100 Uiso 1 1 calc R U . . .
H18B H 0.118709 0.582848 0.421523 0.100 Uiso 1 1 calc R U . . .
H18C H 0.211426 0.611397 0.444798 0.100 Uiso 1 1 calc R U . . .
C17 C -0.0552(2) 0.2728(2) 0.48599(9) 0.0576(8) Uani 1 1 d . . . . .
H17A H -0.071947 0.313886 0.472402 0.086 Uiso 1 1 calc R U . . .
H17B H -0.083698 0.264398 0.508487 0.086 Uiso 1 1 calc R U . . .
H17C H -0.080957 0.209155 0.475177 0.086 Uiso 1 1 calc R U . . .
C20 C 0.7088(4) 0.5532(4) 0.20760(12) 0.0861(12) Uani 1 1 d D . . . .
H20 H 0.688(4) 0.583(4) 0.1842(14) 0.103 Uiso 1 1 d . U . A 1
H20A H 0.792(4) 0.594(4) 0.2042(14) 0.103 Uiso 1 1 d . U . B 2
Cl4 Cl 0.62593(16) 0.43180(13) 0.19428(6) 0.1077(6) Uani 0.75 1 d D . P C 1
Cl2 Cl 0.6605(5) 0.5712(6) 0.24071(19) 0.157(3) Uani 0.5 1 d . . P C 1
Cl23 Cl 0.66362(19) 0.5859(2) 0.24314(8) 0.0536(5) Uani 0.5 1 d D . P C 2
Cl1 Cl 0.7080(10) 0.4469(8) 0.2069(4) 0.220(6) Uani 0.25 1 d D . P C 2
H16C H 0.202(3) 0.167(2) 0.4514(8) 0.048(8) Uiso 1 1 d . . . . .

loop_
_atom_site_aniso_label
_atom_site_aniso_U_11
_atom_site_aniso_U_22
_atom_site_aniso_U_33
_atom_site_aniso_U_23
_atom_site_aniso_U_13
_atom_site_aniso_U_12
Ga1 0.0314(2) 0.0314(2) 0.0303(3) 0.000 0.000 0.01571(10)
O2 0.0388(8) 0.0351(8) 0.0330(8) -0.0008(6) 0.0009(6) 0.0196(7)
O1 0.0373(8) 0.0338(8) 0.0378(8) 0.0048(6) 0.0053(7) 0.0184(7)
O3 0.0433(9) 0.0347(8) 0.0394(9) 0.0013(7) 0.0018(7) 0.0200(7)
O7 0.0498(10) 0.0378(9) 0.0406(9) 0.0073(7) 0.0068(8) 0.0208(8)
O5 0.0626(12) 0.0538(11) 0.0387(10) 0.0073(8) 0.0121(9) 0.0303(10)
O6 0.0737(14) 0.0505(11) 0.0495(11) 0.0092(9) 0.0201(10) 0.0376(11)
C11 0.0335(11) 0.0359(12) 0.0385(12) -0.0005(9) -0.0016(9) 0.0152(9)
C9 0.0319(11) 0.0324(11) 0.0386(12) -0.0029(9) -0.0039(9) 0.0139(9)
C10 0.0318(11) 0.0356(11) 0.0373(12) 0.0014(9) -0.0030(9) 0.0141(9)
C19 0.0293(10) 0.0338(11) 0.0354(11) -0.0031(9) -0.0034(9) 0.0135(9)
C12 0.0377(12) 0.0360(12) 0.0369(12) 0.0027(9) -0.0024(9) 0.0157(10)
C2 0.0294(10) 0.0340(11) 0.0335(11) -0.0029(9) -0.0044(8) 0.0132(9)
C8 0.0392(12) 0.0372(12) 0.0372(12) -0.0039(9) -0.0020(10) 0.0186(10)
C16 0.0504(15) 0.0360(12) 0.0440(14) 0.0064(11) 0.0001(12) 0.0202(12)
C3 0.0364(12) 0.0363(12) 0.0358(12) -0.0047(9) -0.0057(9) 0.0175(10)
C4 0.0475(14) 0.0460(14) 0.0386(12) -0.0033(10) 0.0002(11) 0.0249(12)
C15 0.0428(13) 0.0379(12) 0.0398(12) 0.0052(10) 0.0048(10) 0.0193(11)
C13 0.0448(13) 0.0438(13) 0.0352(12) 0.0044(10) 0.0056(10) 0.0211(11)
C7 0.0705(19) 0.0456(15) 0.0452(14) 0.0021(12) 0.0055(13) 0.0343(14)
C14 0.0487(14) 0.0425(13) 0.0411(13) 0.0005(10) 0.0054(11) 0.0246(12)
C6 0.082(2) 0.0562(17) 0.0551(17) -0.0017(14) 0.0089(16) 0.0472(17)
C5 0.0670(19) 0.0588(17) 0.0436(14) -0.0039(12) 0.0069(13) 0.0390(15)
C18 0.089(3) 0.0489(17) 0.073(2) 0.0072(15) 0.0276(19) 0.0422(18)
C17 0.0597(18) 0.0588(18) 0.0579(18) 0.0127(14) 0.0221(15) 0.0323(15)
C20 0.084(3) 0.112(4) 0.080(3) 0.004(3) 0.000(2) 0.063(3)
Cl4 0.1261(15) 0.0792(9) 0.1313(15) 0.0187(9) 0.0475(12) 0.0615(10)
Cl2 0.122(4) 0.208(7) 0.121(4) 0.022(4) 0.005(3) 0.067(4)
Cl23 0.0444(10) 0.0701(11) 0.0590(12) -0.0044(9) -0.0003(9) 0.0382(9)
Cl1 0.237(12) 0.171(9) 0.326(17) -0.037(9) -0.095(11) 0.159(9)

loop_
_atom_type_symbol
_atom_type_description
_atom_type_scat_dispersion_real
_atom_type_scat_dispersion_imag
_atom_type_scat_source
C C 0.0181 0.0091 'International Tables Vol C Tables 4.2.6.8 and 6.1.1.4'
H H 0.0000 0.0000 'International Tables Vol C Tables 4.2.6.8 and 6.1.1.4'
Cl Cl 0.3639 0.7018 'International Tables Vol C Tables 4.2.6.8 and 6.1.1.4'
Ga Ga -1.2846 0.7763 'International Tables Vol C Tables 4.2.6.8 and 6.1.1.4'
O O 0.0492 0.0322 'International Tables Vol C Tables 4.2.6.8 and 6.1.1.4'

loop_
_geom_angle_atom_site_label_1
_geom_angle_atom_site_label_2
_geom_angle_atom_site_label_3
_geom_angle
_geom_angle_site_symmetry_1
_geom_angle_site_symmetry_3
_geom_angle_publ_flag
O2 Ga1 O2 94.05(6) 2_665 . ?
O2 Ga1 O2 94.05(6) 3_565 2_665 ?
O2 Ga1 O2 94.05(6) 3_565 . ?
O1 Ga1 O2 82.46(7) . . ?
O1 Ga1 O2 173.47(7) 3_565 . ?
O1 Ga1 O2 82.45(7) 3_565 3_565 ?
O1 Ga1 O2 91.71(7) . 3_565 ?
O1 Ga1 O2 91.71(7) 3_565 2_665 ?
O1 Ga1 O2 82.45(7) 2_665 2_665 ?
O1 Ga1 O2 91.71(7) 2_665 . ?
O1 Ga1 O2 173.47(7) 2_665 3_565 ?
O1 Ga1 O2 173.47(7) . 2_665 ?
O1 Ga1 O1 92.10(7) 2_665 . ?
O1 Ga1 O1 92.11(7) 3_565 2_665 ?
O1 Ga1 O1 92.11(7) 3_565 . ?
C2 O2 Ga1 108.66(14) . . ?
C19 O1 Ga1 111.19(14) . . ?
C8 O3 C9 121.43(19) . . ?
C12 O7 C16 116.8(2) . . ?
C13 O5 C17 113.5(2) . . ?
C14 O6 C18 116.3(2) . . ?
C10 C11 H11 120.2 . . ?
C12 C11 H11 120.2 . . ?
C12 C11 C10 119.7(2) . . ?
O3 C9 C10 112.5(2) . . ?
O3 C9 C19 120.1(2) . . ?
C19 C9 C10 127.4(2) . . ?
C11 C10 C9 120.0(2) . . ?
C15 C10 C11 120.2(2) . . ?
C15 C10 C9 119.8(2) . . ?
O1 C19 C9 124.0(2) . . ?
O1 C19 C2 116.1(2) . . ?
C9 C19 C2 119.9(2) . . ?
O7 C12 C11 124.4(2) . . ?
O7 C12 C13 115.2(2) . . ?
C11 C12 C13 120.4(2) . . ?
O2 C2 C19 117.8(2) . . ?
O2 C2 C3 123.7(2) . . ?
C3 C2 C19 118.4(2) . . ?
O3 C8 C3 122.2(2) . . ?
O3 C8 C7 116.4(2) . . ?
C7 C8 C3 121.4(2) . . ?
O7 C16 H16A 111(2) . . ?
O7 C16 H16B 110(3) . . ?
O7 C16 H16C 112.6(19) . . ?
H16A C16 H16B 105(4) . . ?
H16A C16 H16C 111(3) . . ?
H16B C16 H16C 108(3) . . ?
C8 C3 C2 117.9(2) . . ?
C8 C3 C4 118.2(2) . . ?
C4 C3 C2 123.8(2) . . ?
C3 C4 H4 119.8 . . ?
C5 C4 C3 120.4(3) . . ?
C5 C4 H4 119.8 . . ?
C10 C15 H15 120.1 . . ?
C14 C15 C10 119.7(2) . . ?
C14 C15 H15 120.1 . . ?
O5 C13 C12 120.2(2) . . ?
O5 C13 C14 120.1(2) . . ?
C14 C13 C12 119.6(2) . . ?
C8 C7 H7 120.7 . . ?
C6 C7 C8 118.6(3) . . ?
C6 C7 H7 120.7 . . ?
O6 C14 C15 123.4(2) . . ?
O6 C14 C13 116.2(2) . . ?
C15 C14 C13 120.4(2) . . ?
C7 C6 H6 119.5 . . ?
C7 C6 C5 121.1(3) . . ?
C5 C6 H6 119.5 . . ?
C4 C5 C6 120.3(3) . . ?
C4 C5 H5 119.8 . . ?
C6 C5 H5 119.8 . . ?
O6 C18 H18A 109.5 . . ?
O6 C18 H18B 109.5 . . ?
O6 C18 H18C 109.5 . . ?
H18A C18 H18B 109.5 . . ?
H18A C18 H18C 109.5 . . ?
H18B C18 H18C 109.5 . . ?
O5 C17 H17A 109.5 . . ?
O5 C17 H17B 109.5 . . ?
O5 C17 H17C 109.5 . . ?
H17A C17 H17B 109.5 . . ?
H17A C17 H17C 109.5 . . ?
H17B C17 H17C 109.5 . . ?
Cl4 C20 H20 90(3) . . ?
Cl2 C20 H20 109(3) . . ?
Cl2 C20 Cl4 105.8(4) . . ?
Cl23 C20 H20A 117(3) . . ?
Cl1 C20 H20A 89(3) . . ?
Cl1 C20 Cl23 120.4(7) . . ?

loop_
_geom_bond_atom_site_label_1
_geom_bond_atom_site_label_2
_geom_bond_distance
_geom_bond_site_symmetry_2
_geom_bond_publ_flag
Ga1 O2 2.0316(16) 3_565 ?
Ga1 O2 2.0316(16) 2_665 ?
Ga1 O2 2.0317(16) . ?
Ga1 O1 1.9323(16) 3_565 ?
Ga1 O1 1.9323(16) . ?
Ga1 O1 1.9323(16) 2_665 ?
O2 C2 1.276(3) . ?
O1 C19 1.314(3) . ?
O3 C9 1.371(3) . ?
O3 C8 1.352(3) . ?
O7 C12 1.369(3) . ?
O7 C16 1.413(3) . ?
O5 C13 1.381(3) . ?
O5 C17 1.430(4) . ?
O6 C14 1.373(3) . ?
O6 C18 1.427(4) . ?
C11 H11 0.9500 . ?
C11 C10 1.397(3) . ?
C11 C12 1.389(4) . ?
C9 C10 1.461(3) . ?
C9 C19 1.385(3) . ?
C10 C15 1.394(4) . ?
C19 C2 1.440(3) . ?
C12 C13 1.395(4) . ?
C2 C3 1.430(3) . ?
C8 C3 1.400(4) . ?
C8 C7 1.399(4) . ?
C16 H16A 0.97(4) . ?
C16 H16B 0.86(4) . ?
C16 H16C 0.98(4) . ?
C3 C4 1.415(4) . ?
C4 H4 0.9500 . ?
C4 C5 1.370(4) . ?
C15 H15 0.9500 . ?
C15 C14 1.391(4) . ?
C13 C14 1.393(4) . ?
C7 H7 0.9500 . ?
C7 C6 1.381(4) . ?
C6 H6 0.9500 . ?
C6 C5 1.394(5) . ?
C5 H5 0.9500 . ?
C18 H18A 0.9800 . ?
C18 H18B 0.9800 . ?
C18 H18C 0.9800 . ?
C17 H17A 0.9800 . ?
C17 H17B 0.9800 . ?
C17 H17C 0.9800 . ?
C20 H20 1.16(6) . ?
C20 H20A 1.15(6) . ?
C20 Cl4 1.786(5) . ?
C20 Cl2 1.618(9) . ?
C20 Cl23 1.775(5) . ?
C20 Cl1 1.682(8) . ?

loop_
_geom_torsion_atom_site_label_1
_geom_torsion_atom_site_label_2
_geom_torsion_atom_site_label_3
_geom_torsion_atom_site_label_4
_geom_torsion
_geom_torsion_site_symmetry_1
_geom_torsion_site_symmetry_2
_geom_torsion_site_symmetry_3
_geom_torsion_site_symmetry_4
_geom_torsion_publ_flag
Ga1 O2 C2 C19 12.8(2) . . . . ?
Ga1 O2 C2 C3 -166.00(18) . . . . ?
Ga1 O1 C19 C9 164.45(19) . . . . ?
Ga1 O1 C19 C2 -15.0(2) . . . . ?
O2 C2 C3 C8 179.2(2) . . . . ?
O2 C2 C3 C4 0.7(4) . . . . ?
O1 C19 C2 O2 0.9(3) . . . . ?
O1 C19 C2 C3 179.8(2) . . . . ?
O3 C9 C10 C11 -4.5(3) . . . . ?
O3 C9 C10 C15 175.4(2) . . . . ?
O3 C9 C19 O1 179.1(2) . . . . ?
O3 C9 C19 C2 -1.4(3) . . . . ?
O3 C8 C3 C2 0.1(4) . . . . ?
O3 C8 C3 C4 178.7(2) . . . . ?
O3 C8 C7 C6 -178.5(3) . . . . ?
O7 C12 C13 O5 1.5(4) . . . . ?
O7 C12 C13 C14 178.6(2) . . . . ?
O5 C13 C14 O6 -3.2(4) . . . . ?
O5 C13 C14 C15 177.5(3) . . . . ?
C11 C10 C15 C14 0.0(4) . . . . ?
C11 C12 C13 O5 -177.1(2) . . . . ?
C11 C12 C13 C14 0.0(4) . . . . ?
C9 O3 C8 C3 -1.3(4) . . . . ?
C9 O3 C8 C7 178.2(2) . . . . ?
C9 C10 C15 C14 -179.9(2) . . . . ?
C9 C19 C2 O2 -178.6(2) . . . . ?
C9 C19 C2 C3 0.3(3) . . . . ?
C10 C11 C12 O7 -178.9(2) . . . . ?
C10 C11 C12 C13 -0.4(4) . . . . ?
C10 C9 C19 O1 -1.1(4) . . . . ?
C10 C9 C19 C2 178.4(2) . . . . ?
C10 C15 C14 O6 -179.6(3) . . . . ?
C10 C15 C14 C13 -0.4(4) . . . . ?
C19 C9 C10 C11 175.6(2) . . . . ?
C19 C9 C10 C15 -4.4(4) . . . . ?
C19 C2 C3 C8 0.4(3) . . . . ?
C19 C2 C3 C4 -178.1(2) . . . . ?
C12 C11 C10 C9 -179.7(2) . . . . ?
C12 C11 C10 C15 0.4(4) . . . . ?
C12 C13 C14 O6 179.7(2) . . . . ?
C12 C13 C14 C15 0.4(4) . . . . ?
C2 C3 C4 C5 178.1(3) . . . . ?
C8 O3 C9 C10 -177.9(2) . . . . ?
C8 O3 C9 C19 2.0(3) . . . . ?
C8 C3 C4 C5 -0.3(4) . . . . ?
C8 C7 C6 C5 -0.1(5) . . . . ?
C16 O7 C12 C11 10.8(4) . . . . ?
C16 O7 C12 C13 -167.7(2) . . . . ?
C3 C8 C7 C6 1.0(4) . . . . ?
C3 C4 C5 C6 1.2(5) . . . . ?
C7 C8 C3 C2 -179.4(2) . . . . ?
C7 C8 C3 C4 -0.8(4) . . . . ?
C7 C6 C5 C4 -1.0(5) . . . . ?
C18 O6 C14 C15 -13.9(4) . . . . ?
C18 O6 C14 C13 166.9(3) . . . . ?
C17 O5 C13 C12 -95.0(3) . . . . ?
C17 O5 C13 C14 88.0(3) . . . . ?

loop_
_smtbx_masks_void_nr
_smtbx_masks_void_average_x
_smtbx_masks_void_average_y
_smtbx_masks_void_average_z
_smtbx_masks_void_volume
_smtbx_masks_void_count_electrons
_smtbx_masks_void_content
1 0.000 0.000 0.000 137.3 43.5 '1 C6H12'
2 0.333 0.667 0.667 137.3 43.5 '1 C6H12'
3 0.667 0.333 0.333 137.3 43.5 '1 C6H12'
